data_4021633
loop_
_publ_author_name
'Peter Walla'
'Vladimir B. Arion'
'Udo H. Brinker'

_publ_section_title
;
 Solvent- and Temperature-Tuned Orientation of Ferrocenyl Azide
 Inside \b-Cyclodextrin
;
_journal_name_full 'Journal of Organic Chemistry'
_journal_page_first 3274
_journal_page_last 3277
_journal_paper_doi 10.1021/jo060102t
_journal_volume 71
_journal_year 2006
_chemical_formula_sum 'C10 H9 Fe N3'
_chemical_formula_weight 227.05
_chemical_name_systematic
; 
ferrocenyl azide 
;
_space_group_IT_number 19
_symmetry_cell_setting orthorhombic
_symmetry_space_group_name_Hall 'P 2ac 2ab'
_symmetry_space_group_name_H-M 'P 21 21 21'
_atom_sites_solution_hydrogens geom
_atom_sites_solution_primary direct
_atom_sites_solution_secondary difmap
_audit_creation_method SHELXL-97
_cell_angle_alpha 90.00
_cell_angle_beta 90.00
_cell_angle_gamma 90.00
_cell_formula_units_Z 4
_cell_length_a 7.4498(3)
_cell_length_b 10.6899(4)
_cell_length_c 11.6023(3)
_cell_measurement_temperature 100(2)
_cell_volume 923.98(6)
_computing_structure_refinement 'SHELXL-97 (Sheldrick, 1997)'
_computing_structure_solution 'SHELXS-97 (Sheldrick, 1990)'
_diffrn_ambient_temperature 100(2)
_diffrn_measured_fraction_theta_full 1.000
_diffrn_measured_fraction_theta_max 0.999
_diffrn_radiation_monochromator graphite
_diffrn_radiation_source 'fine-focus sealed tube'
_diffrn_radiation_type MoK\a
_diffrn_radiation_wavelength 0.71073
_diffrn_reflns_av_R_equivalents 0.0250
_diffrn_reflns_av_sigmaI/netI 0.0099
_diffrn_reflns_limit_h_max 10
_diffrn_reflns_limit_h_min -10
_diffrn_reflns_limit_k_max 15
_diffrn_reflns_limit_k_min -15
_diffrn_reflns_limit_l_max 16
_diffrn_reflns_limit_l_min -16
_diffrn_reflns_number 63610
_diffrn_reflns_theta_full 27.50
_diffrn_reflns_theta_max 30.02
_diffrn_reflns_theta_min 2.59
_exptl_absorpt_coefficient_mu 1.589
_exptl_absorpt_correction_T_max 0.7852
_exptl_absorpt_correction_T_min 0.7213
_exptl_absorpt_correction_type multi-scan
_exptl_absorpt_process_details SADABS
_exptl_crystal_colour yellow
_exptl_crystal_density_diffrn 1.632
_exptl_crystal_density_method 'not measured'
_exptl_crystal_description block
_exptl_crystal_F_000 464
_exptl_crystal_size_max 0.22
_exptl_crystal_size_mid 0.16
_exptl_crystal_size_min 0.16
_refine_diff_density_max 0.279
_refine_diff_density_min -0.147
_refine_diff_density_rms 0.042
_refine_ls_abs_structure_details 'Flack H D (1983), Acta Cryst. A39, 876-881'
_refine_ls_abs_structure_Flack 0.000(9)
_refine_ls_extinction_method none
_refine_ls_goodness_of_fit_ref 1.067
_refine_ls_hydrogen_treatment constr
_refine_ls_matrix_type full
_refine_ls_number_parameters 127
_refine_ls_number_reflns 2714
_refine_ls_number_restraints 0
_refine_ls_restrained_S_all 1.067
_refine_ls_R_factor_all 0.0153
_refine_ls_R_factor_gt 0.0148
_refine_ls_shift/su_max 0.001
_refine_ls_shift/su_mean 0.000
_refine_ls_structure_factor_coef Fsqd
_refine_ls_weighting_details 'calc w=1/[\s^2^(Fo^2^)+(0.0251P)^2^+0.1125P] where P=(Fo^2^+2Fc^2^)/3'
_refine_ls_weighting_scheme calc
_refine_ls_wR_factor_gt 0.0390
_refine_ls_wR_factor_ref 0.0392
_reflns_number_gt 2662
_reflns_number_total 2714
_reflns_threshold_expression >2sigma(I)
_cod_data_source_file jo060102tsi20060118_114113.cif
_cod_database_code 4021633

loop_
_symmetry_equiv_pos_as_xyz
'x, y, z'
'-x+1/2, -y, z+1/2'
'-x, y+1/2, -z+1/2'
'x+1/2, -y+1/2, -z'

loop_
_atom_site_label
_atom_site_type_symbol
_atom_site_fract_x
_atom_site_fract_y
_atom_site_fract_z
_atom_site_U_iso_or_equiv
_atom_site_adp_type
_atom_site_occupancy
_atom_site_symmetry_multiplicity
_atom_site_calc_flag
_atom_site_refinement_flags
Fe1 Fe 0.048434(17) 0.961421(12) 0.098840(11) 0.01141(4) Uani 1 1 d .
N1 N -0.01616(14) 1.24355(8) 0.04328(8) 0.02139(19) Uani 1 1 d .
N2 N -0.04361(15) 1.24095(8) -0.06200(8) 0.01995(16) Uani 1 1 d .
N3 N -0.06079(19) 1.25038(10) -0.15860(9) 0.0294(2) Uani 1 1 d .
C1 C -0.06929(13) 1.13291(9) 0.10405(9) 0.01531(17) Uani 1 1 d .
C2 C -0.19753(13) 1.03972(11) 0.07017(8) 0.01760(18) Uani 1 1 d .
H2 H -0.2634 1.0376 0.0001 0.021 Uiso 1 1 calc R
C3 C -0.20724(13) 0.95100(11) 0.16165(9) 0.01795(19) Uani 1 1 d .
H3 H -0.2816 0.8788 0.1634 0.022 Uiso 1 1 calc R
C4 C -0.08585(13) 0.98924(10) 0.25033(9) 0.0178(2) Uani 1 1 d .
H4 H -0.0659 0.9467 0.3210 0.021 Uiso 1 1 calc R
C5 C 0.00026(13) 1.10187(10) 0.21494(9) 0.01635(19) Uani 1 1 d .
H5 H 0.0875 1.1476 0.2572 0.020 Uiso 1 1 calc R
C6 C 0.25067(15) 0.97077(10) -0.01957(10) 0.0246(2) Uani 1 1 d .
H6 H 0.2826 1.0420 -0.0641 0.029 Uiso 1 1 calc R
C7 C 0.12455(17) 0.87655(10) -0.05168(9) 0.0224(2) Uani 1 1 d .
H7 H 0.0576 0.8742 -0.1213 0.027 Uiso 1 1 calc R
C8 C 0.11653(15) 0.78669(9) 0.03877(9) 0.01864(19) Uani 1 1 d .
H8 H 0.0435 0.7139 0.0400 0.022 Uiso 1 1 calc R
C9 C 0.23737(14) 0.82524(10) 0.12701(10) 0.0201(2) Uani 1 1 d .
H9 H 0.2591 0.7826 0.1975 0.024 Uiso 1 1 calc R
C10 C 0.32015(13) 0.93920(10) 0.09087(11) 0.0232(2) Uani 1 1 d .
H10 H 0.4065 0.9858 0.1332 0.028 Uiso 1 1 calc R

loop_
_atom_site_aniso_label
_atom_site_aniso_U_11
_atom_site_aniso_U_22
_atom_site_aniso_U_33
_atom_site_aniso_U_23
_atom_site_aniso_U_13
_atom_site_aniso_U_12
Fe1 0.00985(6) 0.01230(6) 0.01208(6) -0.00100(5) 0.00121(5) 0.00002(5)
N1 0.0316(5) 0.0151(4) 0.0175(4) 0.0005(3) -0.0039(3) 0.0006(3)
N2 0.0245(4) 0.0147(4) 0.0207(4) 0.0011(3) 0.0012(4) 0.0022(4)
N3 0.0414(6) 0.0271(5) 0.0197(4) 0.0034(4) 0.0001(4) -0.0014(5)
C1 0.0164(4) 0.0153(4) 0.0142(4) -0.0009(3) 0.0002(4) 0.0040(3)
C2 0.0131(4) 0.0223(4) 0.0174(4) 0.0013(4) -0.0028(3) 0.0017(4)
C3 0.0106(4) 0.0232(5) 0.0201(4) 0.0023(4) 0.0027(3) -0.0001(4)
C4 0.0166(4) 0.0239(5) 0.0130(4) 0.0009(3) 0.0031(3) 0.0040(3)
C5 0.0175(4) 0.0188(5) 0.0127(4) -0.0036(4) -0.0011(3) 0.0036(3)
C6 0.0243(5) 0.0170(5) 0.0324(5) -0.0008(4) 0.0173(4) -0.0009(4)
C7 0.0296(5) 0.0195(5) 0.0181(5) -0.0034(4) 0.0092(4) 0.0005(4)
C8 0.0203(4) 0.0134(4) 0.0222(5) -0.0043(4) 0.0046(4) -0.0012(4)
C9 0.0154(4) 0.0172(5) 0.0277(5) -0.0012(4) 0.0007(4) 0.0039(4)
C10 0.0108(4) 0.0185(5) 0.0403(6) -0.0064(5) 0.0050(4) 0.0001(3)

loop_
_atom_type_symbol
_atom_type_description
_atom_type_scat_dispersion_real
_atom_type_scat_dispersion_imag
_atom_type_scat_source
C C 0.0033 0.0016 'International Tables Vol C Tables 4.2.6.8 and 6.1.1.4'
H H 0.0000 0.0000 'International Tables Vol C Tables 4.2.6.8 and 6.1.1.4'
N N 0.0061 0.0033 'International Tables Vol C Tables 4.2.6.8 and 6.1.1.4'
Fe Fe 0.3463 0.8444 'International Tables Vol C Tables 4.2.6.8 and 6.1.1.4'

loop_
_geom_angle_atom_site_label_1
_geom_angle_atom_site_label_2
_geom_angle_atom_site_label_3
_geom_angle
C1 Fe1 C10 122.30(4)
C1 Fe1 C6 107.11(4)
C10 Fe1 C6 40.79(5)
C1 Fe1 C2 41.24(4)
C10 Fe1 C2 158.55(5)
C6 Fe1 C2 122.18(5)
C1 Fe1 C3 68.67(4)
C10 Fe1 C3 159.25(5)
C6 Fe1 C3 158.60(5)
C2 Fe1 C3 40.85(4)
C1 Fe1 C4 68.42(4)
C10 Fe1 C4 122.78(5)
C6 Fe1 C4 158.86(5)
C2 Fe1 C4 68.97(4)
C3 Fe1 C4 40.95(4)
C1 Fe1 C7 122.97(4)
C10 Fe1 C7 68.60(5)
C6 Fe1 C7 40.84(5)
C2 Fe1 C7 106.93(5)
C3 Fe1 C7 122.57(5)
C4 Fe1 C7 158.93(4)
C1 Fe1 C5 40.90(4)
C10 Fe1 C5 106.79(4)
C6 Fe1 C5 122.40(4)
C2 Fe1 C5 69.48(4)
C3 Fe1 C5 69.02(4)
C4 Fe1 C5 40.74(4)
C7 Fe1 C5 159.03(4)
C1 Fe1 C9 158.63(4)
C10 Fe1 C9 40.86(4)
C6 Fe1 C9 68.62(5)
C2 Fe1 C9 158.87(4)
C3 Fe1 C9 122.98(5)
C4 Fe1 C9 107.58(4)
C7 Fe1 C9 68.37(5)
C5 Fe1 C9 122.38(4)
C1 Fe1 C8 159.25(4)
C10 Fe1 C8 68.55(4)
C6 Fe1 C8 68.56(4)
C2 Fe1 C8 122.57(4)
C3 Fe1 C8 107.54(5)
C4 Fe1 C8 122.96(4)
C7 Fe1 C8 40.59(4)
C5 Fe1 C8 158.64(4)
C9 Fe1 C8 40.57(4)
N2 N1 C1 114.91(9)
N3 N2 N1 172.94(12)
C5 C1 N1 122.39(9)
C5 C1 C2 109.11(9)
N1 C1 C2 128.47(9)
C5 C1 Fe1 70.14(5)
N1 C1 Fe1 127.63(7)
C2 C1 Fe1 69.70(6)
C3 C2 C1 106.96(8)
C3 C2 Fe1 69.60(6)
C1 C2 Fe1 69.05(5)
C3 C2 H2 126.5
C1 C2 H2 126.5
Fe1 C2 H2 126.4
C2 C3 C4 108.27(9)
C2 C3 Fe1 69.55(6)
C4 C3 Fe1 69.59(5)
C2 C3 H3 125.9
C4 C3 H3 125.9
Fe1 C3 H3 126.6
C5 C4 C3 108.61(9)
C5 C4 Fe1 69.80(5)
C3 C4 Fe1 69.46(5)
C5 C4 H4 125.7
C3 C4 H4 125.7
Fe1 C4 H4 126.6
C4 C5 C1 107.04(9)
C4 C5 Fe1 69.46(6)
C1 C5 Fe1 68.97(5)
C4 C5 H5 126.5
C1 C5 H5 126.5
Fe1 C5 H5 126.7
C10 C6 C7 107.89(9)
C10 C6 Fe1 69.56(6)
C7 C6 Fe1 69.83(6)
C10 C6 H6 126.1
C7 C6 H6 126.1
Fe1 C6 H6 126.1
C8 C7 C6 108.14(10)
C8 C7 Fe1 70.05(6)
C6 C7 Fe1 69.33(6)
C8 C7 H7 125.9
C6 C7 H7 125.9
Fe1 C7 H7 126.3
C7 C8 C9 107.94(9)
C7 C8 Fe1 69.36(6)
C9 C8 Fe1 69.49(6)
C7 C8 H8 126.0
C9 C8 H8 126.0
Fe1 C8 H8 126.7
C8 C9 C10 107.98(10)
C8 C9 Fe1 69.94(6)
C10 C9 Fe1 69.16(6)
C8 C9 H9 126.0
C10 C9 H9 126.0
Fe1 C9 H9 126.5
C6 C10 C9 108.04(10)
C6 C10 Fe1 69.65(6)
C9 C10 Fe1 69.98(6)
C6 C10 H10 126.0
C9 C10 H10 126.0
Fe1 C10 H10 126.0

loop_
_geom_bond_atom_site_label_1
_geom_bond_atom_site_label_2
_geom_bond_distance
Fe1 C1 2.0331(9)
Fe1 C10 2.0402(10)
Fe1 C6 2.0414(10)
Fe1 C2 2.0418(10)
Fe1 C3 2.0424(9)
Fe1 C4 2.0441(10)
Fe1 C7 2.0480(10)
Fe1 C5 2.0487(10)
Fe1 C9 2.0511(11)
Fe1 C8 2.0571(10)
N1 N2 1.2388(12)
N1 C1 1.4326(13)
N2 N3 1.1325(14)
C1 C5 1.4261(14)
C1 C2 1.4352(14)
C2 C3 1.4252(14)
C2 H2 0.9500
C3 C4 1.4295(14)
C3 H3 0.9500
C4 C5 1.4246(15)
C4 H4 0.9500
C5 H5 0.9500
C6 C10 1.4225(18)
C6 C7 1.4269(16)
C6 H6 0.9500
C7 C8 1.4239(15)
C7 H7 0.9500
C8 C9 1.4242(16)
C8 H8 0.9500
C9 C10 1.4283(15)
C9 H9 0.9500
C10 H10 0.9500

loop_
_geom_torsion_atom_site_label_1
_geom_torsion_atom_site_label_2
_geom_torsion_atom_site_label_3
_geom_torsion_atom_site_label_4
_geom_torsion
C1 N1 N2 N3 -178.0(11)
N2 N1 C1 C5 159.78(10)
N2 N1 C1 C2 -22.18(16)
N2 N1 C1 Fe1 70.86(13)
C10 Fe1 C1 C5 -78.01(7)
C6 Fe1 C1 C5 -120.07(6)
C2 Fe1 C1 C5 120.31(8)
C3 Fe1 C1 C5 82.17(6)
C4 Fe1 C1 C5 38.02(6)
C7 Fe1 C1 C5 -162.01(6)
C9 Fe1 C1 C5 -45.13(14)
C8 Fe1 C1 C5 165.42(11)
C10 Fe1 C1 N1 38.14(11)
C6 Fe1 C1 N1 -3.91(10)
C2 Fe1 C1 N1 -123.53(11)
C3 Fe1 C1 N1 -161.68(10)
C4 Fe1 C1 N1 154.17(10)
C7 Fe1 C1 N1 -45.86(11)
C5 Fe1 C1 N1 116.15(11)
C9 Fe1 C1 N1 71.03(16)
C8 Fe1 C1 N1 -78.43(15)
C10 Fe1 C1 C2 161.67(6)
C6 Fe1 C1 C2 119.62(6)
C3 Fe1 C1 C2 -38.14(6)
C4 Fe1 C1 C2 -82.30(6)
C7 Fe1 C1 C2 77.68(7)
C5 Fe1 C1 C2 -120.31(8)
C9 Fe1 C1 C2 -165.44(11)
C8 Fe1 C1 C2 45.11(14)
C5 C1 C2 C3 0.31(11)
N1 C1 C2 C3 -177.94(10)
Fe1 C1 C2 C3 59.54(7)
C5 C1 C2 Fe1 -59.23(7)
N1 C1 C2 Fe1 122.52(10)
C1 Fe1 C2 C3 -118.40(8)
C10 Fe1 C2 C3 -165.03(12)
C6 Fe1 C2 C3 162.58(6)
C4 Fe1 C2 C3 -37.57(6)
C7 Fe1 C2 C3 120.55(7)
C5 Fe1 C2 C3 -81.28(7)
C9 Fe1 C2 C3 46.88(14)
C8 Fe1 C2 C3 78.92(7)
C10 Fe1 C2 C1 -46.63(14)
C6 Fe1 C2 C1 -79.02(7)
C3 Fe1 C2 C1 118.40(8)
C4 Fe1 C2 C1 80.83(6)
C7 Fe1 C2 C1 -121.05(6)
C5 Fe1 C2 C1 37.12(6)
C9 Fe1 C2 C1 165.28(11)
C8 Fe1 C2 C1 -162.68(6)
C1 C2 C3 C4 -0.20(11)
Fe1 C2 C3 C4 58.99(7)
C1 C2 C3 Fe1 -59.19(7)
C1 Fe1 C3 C2 38.50(6)
C10 Fe1 C3 C2 164.54(11)
C6 Fe1 C3 C2 -43.98(15)
C4 Fe1 C3 C2 119.72(9)
C7 Fe1 C3 C2 -77.85(8)
C5 Fe1 C3 C2 82.50(7)
C9 Fe1 C3 C2 -161.72(6)
C8 Fe1 C3 C2 -119.85(6)
C1 Fe1 C3 C4 -81.22(7)
C10 Fe1 C3 C4 44.81(16)
C6 Fe1 C3 C4 -163.71(11)
C2 Fe1 C3 C4 -119.72(9)
C7 Fe1 C3 C4 162.43(6)
C5 Fe1 C3 C4 -37.22(6)
C9 Fe1 C3 C4 78.56(8)
C8 Fe1 C3 C4 120.43(6)
C2 C3 C4 C5 0.02(11)
Fe1 C3 C4 C5 58.99(7)
C2 C3 C4 Fe1 -58.97(7)
C1 Fe1 C4 C5 -38.16(6)
C10 Fe1 C4 C5 77.22(7)
C6 Fe1 C4 C5 43.45(14)
C2 Fe1 C4 C5 -82.58(6)
C3 Fe1 C4 C5 -120.06(9)
C7 Fe1 C4 C5 -165.11(12)
C9 Fe1 C4 C5 119.53(6)
C8 Fe1 C4 C5 161.44(6)
C1 Fe1 C4 C3 81.90(7)
C10 Fe1 C4 C3 -162.72(6)
C6 Fe1 C4 C3 163.51(11)
C2 Fe1 C4 C3 37.48(6)
C7 Fe1 C4 C3 -45.05(15)
C5 Fe1 C4 C3 120.06(9)
C9 Fe1 C4 C3 -120.41(7)
C8 Fe1 C4 C3 -78.50(7)
C3 C4 C5 C1 0.17(11)
Fe1 C4 C5 C1 58.95(6)
C3 C4 C5 Fe1 -58.78(7)
N1 C1 C5 C4 178.08(9)
C2 C1 C5 C4 -0.29(11)
Fe1 C1 C5 C4 -59.26(7)
N1 C1 C5 Fe1 -122.66(9)
C2 C1 C5 Fe1 58.97(7)
C1 Fe1 C5 C4 118.65(8)
C10 Fe1 C5 C4 -121.08(6)
C6 Fe1 C5 C4 -162.92(6)
C2 Fe1 C5 C4 81.23(6)
C3 Fe1 C5 C4 37.41(6)
C7 Fe1 C5 C4 165.04(12)
C9 Fe1 C5 C4 -79.16(7)
C8 Fe1 C5 C4 -47.18(14)
C10 Fe1 C5 C1 120.27(6)
C6 Fe1 C5 C1 78.43(7)
C2 Fe1 C5 C1 -37.42(6)
C3 Fe1 C5 C1 -81.24(6)
C4 Fe1 C5 C1 -118.65(8)
C7 Fe1 C5 C1 46.39(15)
C9 Fe1 C5 C1 162.19(6)
C8 Fe1 C5 C1 -165.83(11)
C1 Fe1 C6 C10 119.93(6)
C2 Fe1 C6 C10 162.55(6)
C3 Fe1 C6 C10 -164.99(12)
C4 Fe1 C6 C10 45.67(15)
C7 Fe1 C6 C10 -119.10(9)
C5 Fe1 C6 C10 77.78(7)
C9 Fe1 C6 C10 -37.86(6)
C8 Fe1 C6 C10 -81.58(7)
C1 Fe1 C6 C7 -120.97(7)
C10 Fe1 C6 C7 119.10(9)
C2 Fe1 C6 C7 -78.35(8)
C3 Fe1 C6 C7 -45.89(15)
C4 Fe1 C6 C7 164.76(11)
C5 Fe1 C6 C7 -163.12(7)
C9 Fe1 C6 C7 81.23(7)
C8 Fe1 C6 C7 37.51(7)
C10 C6 C7 C8 -0.15(12)
Fe1 C6 C7 C8 -59.51(7)
C10 C6 C7 Fe1 59.36(7)
C1 Fe1 C7 C8 -162.96(6)
C10 Fe1 C7 C8 81.59(7)
C6 Fe1 C7 C8 119.41(10)
C2 Fe1 C7 C8 -120.64(7)
C3 Fe1 C7 C8 -78.70(8)
C4 Fe1 C7 C8 -45.31(16)
C5 Fe1 C7 C8 162.64(11)
C9 Fe1 C7 C8 37.51(7)
C1 Fe1 C7 C6 77.63(8)
C10 Fe1 C7 C6 -37.82(7)
C2 Fe1 C7 C6 119.95(7)
C3 Fe1 C7 C6 161.89(7)
C4 Fe1 C7 C6 -164.72(11)
C5 Fe1 C7 C6 43.23(16)
C9 Fe1 C7 C6 -81.90(8)
C8 Fe1 C7 C6 -119.41(10)
C6 C7 C8 C9 0.09(12)
Fe1 C7 C8 C9 -58.97(7)
C6 C7 C8 Fe1 59.06(7)
C1 Fe1 C8 C7 43.96(15)
C10 Fe1 C8 C7 -81.72(8)
C6 Fe1 C8 C7 -37.74(7)
C2 Fe1 C8 C7 77.61(8)
C3 Fe1 C8 C7 119.92(7)
C4 Fe1 C8 C7 162.27(7)
C5 Fe1 C8 C7 -162.95(11)
C9 Fe1 C8 C7 -119.49(10)
C1 Fe1 C8 C9 163.45(11)
C10 Fe1 C8 C9 37.77(7)
C6 Fe1 C8 C9 81.76(7)
C2 Fe1 C8 C9 -162.89(6)
C3 Fe1 C8 C9 -120.58(7)
C4 Fe1 C8 C9 -78.24(7)
C7 Fe1 C8 C9 119.49(10)
C5 Fe1 C8 C9 -43.45(14)
C7 C8 C9 C10 0.00(12)
Fe1 C8 C9 C10 -58.89(7)
C7 C8 C9 Fe1 58.89(7)
C1 Fe1 C9 C8 -163.93(10)
C10 Fe1 C9 C8 -119.38(10)
C6 Fe1 C9 C8 -81.58(7)
C2 Fe1 C9 C8 43.44(14)
C3 Fe1 C9 C8 78.13(8)
C4 Fe1 C9 C8 120.50(7)
C7 Fe1 C9 C8 -37.53(7)
C5 Fe1 C9 C8 162.75(6)
C1 Fe1 C9 C10 -44.55(14)
C6 Fe1 C9 C10 37.80(7)
C2 Fe1 C9 C10 162.82(11)
C3 Fe1 C9 C10 -162.49(7)
C4 Fe1 C9 C10 -120.12(7)
C7 Fe1 C9 C10 81.85(8)
C5 Fe1 C9 C10 -77.87(8)
C8 Fe1 C9 C10 119.38(10)
C7 C6 C10 C9 0.15(12)
Fe1 C6 C10 C9 59.68(7)
C7 C6 C10 Fe1 -59.53(7)
C8 C9 C10 C6 -0.09(12)
Fe1 C9 C10 C6 -59.47(7)
C8 C9 C10 Fe1 59.38(7)
C1 Fe1 C10 C6 -78.48(7)
C2 Fe1 C10 C6 -43.94(15)
C3 Fe1 C10 C6 164.54(12)
C4 Fe1 C10 C6 -162.13(6)
C7 Fe1 C10 C6 37.86(6)
C5 Fe1 C10 C6 -120.46(6)
C9 Fe1 C10 C6 119.13(9)
C8 Fe1 C10 C6 81.62(7)
C1 Fe1 C10 C9 162.39(6)
C6 Fe1 C10 C9 -119.13(9)
C2 Fe1 C10 C9 -163.07(10)
C3 Fe1 C10 C9 45.41(16)
C4 Fe1 C10 C9 78.74(8)
C7 Fe1 C10 C9 -81.26(7)
C5 Fe1 C10 C9 120.41(7)
C8 Fe1 C10 C9 -37.51(7)
